data_2218767
loop_
_publ_author_name
'Mayes, Benjamin A.'
'McGarry, Patrick'
'Moussa, Adel'
'Watkin, David J.'

_publ_section_title
;
 4-Chloro-3-fluoro-2-methylaniline--pyrrolidine-2,5-dione (1/1)
;
_journal_coeditor_code LH2642
_journal_issue 7
_journal_name_full 'Acta Crystallographica Section E'
_journal_page_first o1355
_journal_paper_doi 10.1107/S1600536808018795
_journal_volume 64
_journal_year 2008
_chemical_formula_iupac 'C7 H7 Cl F N, C4 H5 N O2'
_chemical_formula_moiety 'C7 H7 Cl F N, C4 H5 N O2'
_chemical_formula_sum 'C11 H12 Cl F N2 O2'
_chemical_formula_weight 258.68
_chemical_name_systematic
;
4-Chloro-3-fluoro-2-methylaniline--pyrrolidine-2,5-dione (1/1)
;
_space_group_IT_number 2
_symmetry_cell_setting triclinic
_symmetry_space_group_name_Hall '-P 1'
_symmetry_space_group_name_H-M 'P -1'
_atom_sites_solution_hydrogens geom
_atom_sites_solution_primary direct
_audit_creation_method CRYSTALS_ver_12.84
_cell_angle_alpha 73.1036(13)
_cell_angle_beta 85.9336(12)
_cell_angle_gamma 71.3703(14)
_cell_formula_units_Z 2
_cell_length_a 7.3853(2)
_cell_length_b 7.4390(2)
_cell_length_c 11.5571(4)
_cell_measurement_reflns_used 2870
_cell_measurement_temperature 120
_cell_measurement_theta_max 29
_cell_measurement_theta_min 5
_cell_volume 575.53(3)
_computing_cell_refinement 'DENZO/SCALEPACK (Otwinowski & Minor, 1997)'
_computing_data_collection 'COLLECT (Nonius, 2001)'
_computing_data_reduction 'DENZO/SCALEPACK (Otwinowski & Minor, 1997)'
_computing_molecular_graphics 'CAMERON (Watkin <i>et al.</i>,  1996)'
_computing_publication_material 'CRYSTALS (Betteridge <i>et al.</i>,  2003)'
_computing_structure_refinement 'CRYSTALS (Betteridge <i>et al.</i>,  2003)'
_computing_structure_solution 'SIR92 (Altomare <i>et al.</i>,  1994)'
_diffrn_ambient_temperature 120
_diffrn_measured_fraction_theta_full 0.990
_diffrn_measured_fraction_theta_max 0.985
_diffrn_measurement_device_type 'Nonius KappaCCD'
_diffrn_measurement_method \w
_diffrn_radiation_monochromator graphite
_diffrn_radiation_type 'Mo K\a'
_diffrn_radiation_wavelength 0.71073
_diffrn_reflns_av_R_equivalents 0.033
_diffrn_reflns_limit_h_max 9
_diffrn_reflns_limit_h_min -9
_diffrn_reflns_limit_k_max 9
_diffrn_reflns_limit_k_min -10
_diffrn_reflns_limit_l_max 15
_diffrn_reflns_limit_l_min -15
_diffrn_reflns_number 16689
_diffrn_reflns_theta_full 28.074
_diffrn_reflns_theta_max 28.647
_diffrn_reflns_theta_min 5.387
_diffrn_standards_number 0
_exptl_absorpt_coefficient_mu 0.336
_exptl_absorpt_correction_T_max 0.87
_exptl_absorpt_correction_T_min 0.47
_exptl_absorpt_correction_type multi-scan
_exptl_absorpt_process_details '(DENZO/SCALEPACK; Otwinowski & Minor, 1997)'
_exptl_crystal_colour colourless
_exptl_crystal_density_diffrn 1.493
_exptl_crystal_density_method 'not measured'
_exptl_crystal_description plate
_exptl_crystal_F_000 268
_exptl_crystal_size_max 0.75
_exptl_crystal_size_mid 0.44
_exptl_crystal_size_min 0.41
_refine_diff_density_max 0.38
_refine_diff_density_min -0.37
_refine_ls_extinction_method None
_refine_ls_goodness_of_fit_ref 0.8754
_refine_ls_hydrogen_treatment constr
_refine_ls_matrix_type full
_refine_ls_number_parameters 154
_refine_ls_number_reflns 2904
_refine_ls_number_restraints 0
_refine_ls_R_factor_all 0.0363
_refine_ls_R_factor_gt 0.0322
_refine_ls_shift/su_max 0.000819
_refine_ls_structure_factor_coef Fsqd
_refine_ls_weighting_details
;
Method= Modified Sheldrick  w=1/[\s^2^(F^2^) + (0.05P)^2^ + 0.35P],
where P=[max(Fo^2^,0) + 2Fc^2^]/3
;
_refine_ls_weighting_scheme calc
_refine_ls_wR_factor_all 0.0871
_refine_ls_wR_factor_gt 0.0847
_refine_ls_wR_factor_ref 0.0871
_reflns_number_gt 2610
_reflns_number_total 2904
_reflns_threshold_expression I>2\s(I)
_cod_data_source_file lh2642.cif
_cod_data_source_block I
_cod_original_formula_sum 'C11 H12 Cl1 F1 N2 O2'
_cod_database_code 2218767
_cod_database_fobs_code 2218767

loop_
_symmetry_equiv_pos_as_xyz
x,y,z
-x,-y,-z

loop_
_atom_site_type_symbol
_atom_site_label
_atom_site_fract_x
_atom_site_fract_y
_atom_site_fract_z
_atom_site_U_iso_or_equiv
_atom_site_adp_type
_atom_site_occupancy
C C11 0.94307(16) 0.30918(17) 0.66142(11) 0.0207 Uani 1.0000
N N12 0.99166(15) 0.16670(15) 0.59934(9) 0.0223 Uani 1.0000
C C13 1.10284(16) -0.01507(17) 0.66627(11) 0.0205 Uani 1.0000
C C14 1.14595(16) -0.00013(17) 0.78815(10) 0.0204 Uani 1.0000
C C15 1.04097(16) 0.21516(17) 0.78494(11) 0.0211 Uani 1.0000
O O16 1.15499(13) -0.16202(13) 0.62979(8) 0.0275 Uani 1.0000
O O17 0.83954(13) 0.47656(13) 0.62086(8) 0.0280 Uani 1.0000
H H141 1.2797 -0.0325 0.7987 0.0245 Uiso 1.0000
H H142 1.0987 -0.0916 0.8511 0.0240 Uiso 1.0000
H H151 1.1221 0.2859 0.7939 0.0258 Uiso 1.0000
H H152 0.9471 0.2271 0.8474 0.0263 Uiso 1.0000
H H1 0.9510 0.1824 0.5287 0.0265 Uiso 1.0000
C C1 0.34402(16) 0.96277(18) 0.14329(10) 0.0201 Uani 1.0000
C C2 0.28607(16) 1.11710(17) 0.19551(11) 0.0207 Uani 1.0000
C C3 0.34232(16) 1.08204(17) 0.31427(11) 0.0217 Uani 1.0000
C C4 0.45586(16) 0.89539(17) 0.37673(10) 0.0210 Uani 1.0000
C C5 0.51642(16) 0.74038(17) 0.32214(10) 0.0188 Uani 1.0000
C C6 0.45694(16) 0.77380(17) 0.20237(10) 0.0194 Uani 1.0000
C C7 0.51289(19) 0.60873(19) 0.14308(12) 0.0269 Uani 1.0000
N N8 0.63360(16) 0.55949(16) 0.38422(10) 0.0277 Uani 1.0000
Cl Cl9 0.14163(4) 1.34735(4) 0.11329(3) 0.0293 Uani 1.0000
F F10 0.28435(11) 0.99849(12) 0.02806(6) 0.0291 Uani 1.0000
H H31 0.3012 1.1851 0.3475 0.0277 Uiso 1.0000
H H41 0.4953 0.8705 0.4581 0.0257 Uiso 1.0000
H H71 0.6503 0.5518 0.1414 0.0420 Uiso 1.0000
H H72 0.4641 0.5027 0.1863 0.0416 Uiso 1.0000
H H73 0.4639 0.6536 0.0618 0.0429 Uiso 1.0000
H H9 0.6698 0.4664 0.3519 0.0324 Uiso 1.0000
H H11 0.6736 0.5392 0.4585 0.0317 Uiso 1.0000

loop_
_atom_site_aniso_label
_atom_site_aniso_U_11
_atom_site_aniso_U_22
_atom_site_aniso_U_33
_atom_site_aniso_U_12
_atom_site_aniso_U_13
_atom_site_aniso_U_23
C11 0.0199(5) 0.0202(5) 0.0235(6) -0.0059(4) 0.0007(4) -0.0088(4)
N12 0.0264(5) 0.0201(5) 0.0187(5) -0.0024(4) -0.0048(4) -0.0072(4)
C13 0.0196(5) 0.0201(5) 0.0209(5) -0.0039(4) -0.0013(4) -0.0064(4)
C14 0.0196(5) 0.0216(5) 0.0195(5) -0.0049(4) -0.0029(4) -0.0061(4)
C15 0.0198(5) 0.0232(5) 0.0221(6) -0.0066(4) -0.0014(4) -0.0090(4)
O16 0.0325(5) 0.0212(4) 0.0259(5) 0.0005(4) -0.0056(4) -0.0108(4)
O17 0.0302(5) 0.0206(4) 0.0305(5) -0.0012(3) -0.0058(4) -0.0090(4)
C1 0.0196(5) 0.0262(6) 0.0156(5) -0.0089(4) -0.0015(4) -0.0051(4)
C2 0.0180(5) 0.0187(5) 0.0228(6) -0.0049(4) -0.0023(4) -0.0023(4)
C3 0.0217(5) 0.0206(5) 0.0237(6) -0.0051(4) 0.0005(4) -0.0094(4)
C4 0.0213(5) 0.0228(5) 0.0184(5) -0.0043(4) -0.0026(4) -0.0074(4)
C5 0.0165(5) 0.0190(5) 0.0196(5) -0.0041(4) 0.0003(4) -0.0050(4)
C6 0.0181(5) 0.0218(5) 0.0205(5) -0.0081(4) 0.0020(4) -0.0077(4)
C7 0.0290(6) 0.0277(6) 0.0276(6) -0.0077(5) 0.0010(5) -0.0144(5)
N8 0.0317(6) 0.0207(5) 0.0241(5) 0.0027(4) -0.0051(4) -0.0071(4)
Cl9 0.02920(17) 0.02088(16) 0.03136(17) -0.00375(11) -0.00674(12) -0.00040(11)
F10 0.0341(4) 0.0346(4) 0.0175(3) -0.0092(3) -0.0072(3) -0.0055(3)

loop_
_atom_type_symbol
_atom_type_scat_dispersion_real
_atom_type_scat_dispersion_imag
_atom_type_scat_source
C 0.0033 0.0016 'International Tables Vol C 4.2.6.8 and 6.1.1.4'
H 0.0000 0.0000 'International Tables Vol C 4.2.6.8 and 6.1.1.4'
O 0.0106 0.0060 'International Tables Vol C 4.2.6.8 and 6.1.1.4'
Cl 0.1484 0.1585 'International Tables Vol C 4.2.6.8 and 6.1.1.4'
F 0.0171 0.0103 'International Tables Vol C 4.2.6.8 and 6.1.1.4'
N 0.0061 0.0033 'International Tables Vol C 4.2.6.8 and 6.1.1.4'

loop_
_geom_angle_atom_site_label_1
_geom_angle_atom_site_label_2
_geom_angle_atom_site_label_3
_geom_angle
_geom_angle_publ_flag
N12 C11 C15 107.80(9) no
N12 C11 O17 124.27(11) no
C15 C11 O17 127.93(11) no
C11 N12 C13 113.60(10) no
C11 N12 H1 125.7 no
C13 N12 H1 120.5 no
N12 C13 C14 108.74(9) no
N12 C13 O16 123.80(11) no
C14 C13 O16 127.46(11) no
C13 C14 C15 104.82(9) no
C13 C14 H141 109.5 no
C15 C14 H141 111.9 no
C13 C14 H142 109.2 no
C15 C14 H142 111.7 no
H141 C14 H142 109.5 no
C14 C15 C11 104.97(9) no
C14 C15 H151 114.0 no
C11 C15 H151 109.0 no
C14 C15 H152 112.8 no
C11 C15 H152 109.9 no
H151 C15 H152 106.2 no
C2 C1 C6 123.78(11) no
C2 C1 F10 118.07(10) no
C6 C1 F10 118.14(10) no
C1 C2 C3 118.84(11) no
C1 C2 Cl9 119.74(9) no
C3 C2 Cl9 121.41(9) no
C2 C3 C4 119.37(11) no
C2 C3 H31 117.6 no
C4 C3 H31 123.1 no
C3 C4 C5 121.32(11) no
C3 C4 H41 119.8 no
C5 C4 H41 118.9 no
C4 C5 C6 119.65(11) no
C4 C5 N8 120.21(11) no
C6 C5 N8 120.13(10) no
C5 C6 C1 117.02(10) no
C5 C6 C7 120.92(11) no
C1 C6 C7 122.05(11) no
C6 C7 H71 111.7 no
C6 C7 H72 111.2 no
H71 C7 H72 106.7 no
C6 C7 H73 111.5 no
H71 C7 H73 108.1 no
H72 C7 H73 107.4 no
C5 N8 H9 120.4 no
C5 N8 H11 120.3 no
H9 N8 H11 119.3 no

loop_
_geom_bond_atom_site_label_1
_geom_bond_atom_site_label_2
_geom_bond_distance
_geom_bond_publ_flag
C11 N12 1.3890(14) no
C11 C15 1.5141(16) no
C11 O17 1.2075(14) no
N12 C13 1.3689(15) no
N12 H1 0.852 no
C13 C14 1.5082(16) no
C13 O16 1.2235(14) no
C14 C15 1.5309(16) no
C14 H141 0.947 no
C14 H142 0.970 no
C15 H151 0.943 no
C15 H152 0.968 no
C1 C2 1.3848(17) no
C1 C6 1.3826(16) no
C1 F10 1.3569(13) no
C2 C3 1.3885(17) no
C2 Cl9 1.7335(12) no
C3 C4 1.3826(16) no
C3 H31 0.913 no
C4 C5 1.4075(16) no
C4 H41 0.952 no
C5 C6 1.4096(16) no
C5 N8 1.3629(14) no
C6 C7 1.5076(16) no
C7 H71 0.968 no
C7 H72 0.963 no
C7 H73 0.955 no
N8 H9 0.842 no
N8 H11 0.882 no

loop_
_geom_hbond_atom_site_label_D
_geom_hbond_atom_site_label_H
_geom_hbond_atom_site_label_A
_geom_hbond_site_symmetry_A
_geom_hbond_distance_DH
_geom_hbond_distance_HA
_geom_hbond_distance_DA
_geom_hbond_angle_DHA
_geom_hbond_publ_flag
N12 H1 O16 2_756 0.85 2.11 2.945(2) 168 yes
N8 H9 O16 2_756 0.84 2.18 2.915(2) 147 yes
N8 H11 O17 . 0.88 2.17 3.030(2) 166 yes

loop_
_cod_related_entry_id
_cod_related_entry_database
_cod_related_entry_code
1 ChemSpider 30655532
